data_7043654
loop_
_publ_author_name
'Wang, Zhongxia'
'Lu, Yang'
'Zafar, Zainab'
'Liu, Yu-Ling'
'Chen, Hai-Peng'
'Ge, Jia-Zhen'

_publ_section_title
;
 Sequential dielectric phase transitions induced by the vibrations of
 water molecules in an organic-inorganic hybrid halide
 (N-(2-ammoniumethyl)piperazinium) CuCl5&#x00B7;2H2O
;
_journal_name_full 'Dalton Trans.'
_journal_paper_doi 10.1039/C7DT01378G
_journal_year 2017
_chemical_formula_moiety 'C6 H18 N3, Cl5 Cu, 2(H2 O)'
_chemical_formula_sum 'C6 H22 Cl5 Cu N3 O2'
_chemical_formula_weight 409.07
_space_group_crystal_system monoclinic
_space_group_IT_number 14
_space_group_name_Hall '-P 2ybc'
_space_group_name_H-M_alt 'P 1 21/c 1'
_symmetry_space_group_name_Hall '-P 2ybc'
_symmetry_space_group_name_H-M 'P 1 21/c 1'
_atom_sites_solution_hydrogens mixed
_audit_creation_method SHELXL-2014/7
_audit_update_record
;
2017-07-11 deposited with the CCDC.
2017-07-17 downloaded from the CCDC.
;
_cell_angle_alpha 90
_cell_angle_beta 97.303(10)
_cell_angle_gamma 90
_cell_formula_units_Z 4
_cell_length_a 9.509(6)
_cell_length_b 9.215(5)
_cell_length_c 17.794(11)
_cell_measurement_reflns_used 4259
_cell_measurement_temperature 103(2)
_cell_measurement_theta_max 27.5126
_cell_measurement_theta_min 2.1594
_cell_volume 1546.6(16)
_computing_cell_refinement 'CrystalClear (Rigaku Inc., 2008)'
_computing_data_collection 'CrystalClear (Rigaku Inc., 2008)'
_computing_data_reduction 'CrystalClear (Rigaku Inc., 2008)'
_computing_molecular_graphics 'Bruker SHELXTL'
_computing_publication_material 'Bruker SHELXTL'
_computing_structure_refinement 'SHELXS-2014/7 (Sheldrick, 2014)'
_computing_structure_solution 'SHELXS-2014/7 (Sheldrick, 2014)'
_diffrn_ambient_temperature 103(2)
_diffrn_measured_fraction_theta_full 0.991
_diffrn_measured_fraction_theta_max 0.982
_diffrn_measurement_device_type 'Rigaku Mercury CCD'
_diffrn_measurement_method \w
_diffrn_radiation_type MoK\a
_diffrn_radiation_wavelength 0.71073
_diffrn_reflns_av_R_equivalents 0.0556
_diffrn_reflns_av_unetI/netI 0.0643
_diffrn_reflns_Laue_measured_fraction_full 0.991
_diffrn_reflns_Laue_measured_fraction_max 0.982
_diffrn_reflns_limit_h_max 12
_diffrn_reflns_limit_h_min -12
_diffrn_reflns_limit_k_max 11
_diffrn_reflns_limit_k_min -11
_diffrn_reflns_limit_l_max 22
_diffrn_reflns_limit_l_min -22
_diffrn_reflns_number 11033
_diffrn_reflns_point_group_measured_fraction_full 0.991
_diffrn_reflns_point_group_measured_fraction_max 0.982
_diffrn_reflns_theta_full 25.242
_diffrn_reflns_theta_max 27.464
_diffrn_reflns_theta_min 2.308
_diffrn_source 'fine-focus sealed tube'
_exptl_absorpt_coefficient_mu 2.270
_exptl_absorpt_correction_T_max 0.635
_exptl_absorpt_correction_T_min 0.586
_exptl_absorpt_correction_type multi-scan
_exptl_absorpt_process_details 'CrystalClear (Rigaku, 2005)'
_exptl_crystal_colour pale-yellow
_exptl_crystal_density_diffrn 1.757
_exptl_crystal_density_method 'not measured'
_exptl_crystal_description block
_exptl_crystal_F_000 836
_exptl_crystal_size_max 0.3
_exptl_crystal_size_mid 0.2
_exptl_crystal_size_min 0.2
_refine_diff_density_max 0.678
_refine_diff_density_min -0.781
_refine_diff_density_rms 0.124
_refine_ls_extinction_method none
_refine_ls_goodness_of_fit_ref 1.088
_refine_ls_hydrogen_treatment constr
_refine_ls_matrix_type full
_refine_ls_number_parameters 154
_refine_ls_number_reflns 3472
_refine_ls_number_restraints 0
_refine_ls_restrained_S_all 1.088
_refine_ls_R_factor_all 0.0626
_refine_ls_R_factor_gt 0.0500
_refine_ls_shift/su_max 0.006
_refine_ls_shift/su_mean 0.001
_refine_ls_structure_factor_coef Fsqd
_refine_ls_weighting_details 'w=1/[\s^2^(Fo^2^)+(0.0429P)^2^+1.4186P] where P=(Fo^2^+2Fc^2^)/3'
_refine_ls_weighting_scheme calc
_refine_ls_wR_factor_gt 0.1048
_refine_ls_wR_factor_ref 0.1104
_reflns_Friedel_coverage 0.000
_reflns_number_gt 2919
_reflns_number_total 3472
_reflns_threshold_expression 'I > 2\s(I)'
_cod_data_source_file c7dt01378g2.cif
_cod_data_source_block 2-103K
_cod_depositor_comments
;
The following automatic conversions were performed:

'_exptl_absorpt_correction_type' value 'Multi-scan' changed to
'multi-scan' according to
/home/data/users/saulius/crontab/automatic-downloads/rss-feeds/RSC/lib/dictionaries/cif_core.dic
dictionary named 'cif_core.dic' version 2.4.2 from 2011-04-26.

Automatic conversion script
Id: cif_fix_values 4973 2017-02-22 13:04:09Z antanas 
;
_cod_original_cell_volume 1546.5(16)
_cod_database_code 7043654
_shelx_shelxl_version_number 2014/7
_shelx_space_group_comment
;
The symmetry employed for this shelxl refinement is uniquely defined
by the following loop, which should always be used as a source of
symmetry information in preference to the above space-group names.
They are only intended as comments.
;

loop_
_space_group_symop_operation_xyz
'x, y, z'
'-x, y+1/2, -z+1/2'
'-x, -y, -z'
'x, -y-1/2, z-1/2'

loop_
_atom_site_label
_atom_site_type_symbol
_atom_site_fract_x
_atom_site_fract_y
_atom_site_fract_z
_atom_site_U_iso_or_equiv
_atom_site_adp_type
_atom_site_occupancy
_atom_site_site_symmetry_order
_atom_site_calc_flag
_atom_site_refinement_flags_posn
_atom_site_refinement_flags_adp
Cu1 Cu 0.21432(5) 0.59300(5) 0.17619(3) 0.01234(15) Uani 1 1 d . .
Cl5 Cl 0.38238(9) 0.58815(10) 0.28173(5) 0.0143(2) Uani 1 1 d . .
Cl1 Cl 0.31942(10) 0.37657(10) 0.11195(5) 0.0158(2) Uani 1 1 d . .
Cl4 Cl 0.32974(9) 0.77985(10) 0.12638(5) 0.0161(2) Uani 1 1 d . .
Cl2 Cl 0.06408(9) 0.45507(11) 0.24180(5) 0.0155(2) Uani 1 1 d . .
Cl3 Cl 0.01965(9) 0.64122(11) 0.08516(5) 0.0166(2) Uani 1 1 d . .
N3 N 0.3524(3) 1.2309(3) 0.28290(18) 0.0127(7) Uani 1 1 d . .
H3A H 0.3310 1.3095 0.2546 0.015 Uiso 1 1 calc R U
H3B H 0.4449 1.2146 0.2844 0.015 Uiso 1 1 calc R U
N2 N 0.2573(3) 0.9981(3) 0.37424(18) 0.0123(7) Uani 1 1 d . .
H2A H 0.1573 1.0270 0.3684 0.015 Uiso 1 1 calc R U
C5 C 0.2721(4) 1.1042(4) 0.2476(2) 0.0152(8) Uani 1 1 d . .
H5A H 0.3013 1.0854 0.1982 0.018 Uiso 1 1 calc R U
H5B H 0.1716 1.1264 0.2405 0.018 Uiso 1 1 calc R U
C6 C 0.2982(4) 0.9699(4) 0.2968(2) 0.0138(8) Uani 1 1 d . .
H6A H 0.2429 0.8896 0.2735 0.017 Uiso 1 1 calc R U
H6B H 0.3976 0.9435 0.3010 0.017 Uiso 1 1 calc R U
N1 N 0.0235(3) 0.7781(4) 0.41142(19) 0.0161(7) Uani 1 1 d . .
H1A H -0.0299 0.7007 0.3982 0.024 Uiso 1 1 calc R U
H1B H 0.0150 0.8021 0.4591 0.024 Uiso 1 1 calc R U
H1C H -0.0048 0.8520 0.3810 0.024 Uiso 1 1 calc R U
C2 C 0.2746(4) 0.8685(4) 0.4260(2) 0.0171(9) Uani 1 1 d . .
H2B H 0.2623 0.9002 0.4767 0.021 Uiso 1 1 calc R U
H2C H 0.3710 0.8331 0.4276 0.021 Uiso 1 1 calc R U
C3 C 0.3444(4) 1.1237(4) 0.4094(2) 0.0159(8) Uani 1 1 d . .
H3C H 0.3197 1.1424 0.4598 0.019 Uiso 1 1 calc R U
H3D H 0.4443 1.0988 0.4142 0.019 Uiso 1 1 calc R U
C4 C 0.3181(4) 1.2581(4) 0.3615(2) 0.0151(8) Uani 1 1 d . .
H4A H 0.2195 1.2867 0.3595 0.018 Uiso 1 1 calc R U
H4B H 0.3764 1.3368 0.3843 0.018 Uiso 1 1 calc R U
C1 C 0.1745(4) 0.7441(4) 0.4047(2) 0.0165(9) Uani 1 1 d . .
H1D H 0.1821 0.7157 0.3529 0.020 Uiso 1 1 calc R U
H1E H 0.2035 0.6619 0.4371 0.020 Uiso 1 1 calc R U
O1 O 0.8968(4) 0.5157(4) 0.44018(19) 0.0431(10) Uani 1 1 d . .
D1H H 0.8359 0.4834 0.4051 0.052 Uiso 1 1 d R U
D1F H 0.8666 0.5350 0.4820 0.052 Uiso 1 1 d R U
O2 O 0.3912(5) 0.0852(4) 0.0230(2) 0.0473(11) Uani 1 1 d . .
D2G H 0.3722 0.1616 0.0465 0.057 Uiso 1 1 d R U
D2F H 0.3756 0.0110 0.0491 0.057 Uiso 1 1 d R U

loop_
_atom_site_aniso_label
_atom_site_aniso_U_11
_atom_site_aniso_U_22
_atom_site_aniso_U_33
_atom_site_aniso_U_23
_atom_site_aniso_U_13
_atom_site_aniso_U_12
Cu1 0.0085(2) 0.0140(3) 0.0149(3) 0.0011(2) 0.00315(19) -0.00032(18)
Cl5 0.0103(4) 0.0167(5) 0.0161(5) 0.0003(4) 0.0027(4) -0.0005(3)
Cl1 0.0150(4) 0.0175(5) 0.0157(5) -0.0006(4) 0.0045(4) 0.0014(4)
Cl4 0.0118(4) 0.0162(5) 0.0204(5) 0.0037(4) 0.0018(4) -0.0019(4)
Cl2 0.0100(4) 0.0197(5) 0.0172(5) 0.0034(4) 0.0037(4) -0.0008(4)
Cl3 0.0098(4) 0.0222(5) 0.0176(5) 0.0054(4) 0.0016(4) -0.0008(4)
N3 0.0091(14) 0.0139(16) 0.0154(17) 0.0040(14) 0.0030(13) 0.0009(13)
N2 0.0089(14) 0.0149(17) 0.0140(17) 0.0026(14) 0.0045(13) 0.0004(12)
C5 0.0138(18) 0.017(2) 0.015(2) -0.0030(17) 0.0042(16) -0.0022(15)
C6 0.0122(17) 0.0138(19) 0.016(2) -0.0020(17) 0.0057(16) -0.0021(15)
N1 0.0154(16) 0.0132(17) 0.0201(18) 0.0003(15) 0.0038(14) -0.0026(13)
C2 0.0144(18) 0.018(2) 0.020(2) 0.0086(18) 0.0056(16) 0.0001(16)
C3 0.0150(19) 0.017(2) 0.016(2) -0.0018(17) 0.0024(16) -0.0007(16)
C4 0.0160(19) 0.017(2) 0.014(2) -0.0027(17) 0.0075(16) -0.0013(16)
C1 0.0124(18) 0.018(2) 0.020(2) 0.0034(18) 0.0063(16) 0.0012(16)
O1 0.065(3) 0.032(2) 0.028(2) 0.0068(17) -0.0147(19) -0.0280(19)
O2 0.087(3) 0.0255(19) 0.033(2) 0.0059(16) 0.024(2) 0.006(2)

loop_
_atom_type_symbol
_atom_type_description
_atom_type_scat_dispersion_real
_atom_type_scat_dispersion_imag
_atom_type_scat_source
C C 0.0033 0.0016 'International Tables Vol C Tables 4.2.6.8 and 6.1.1.4'
H H 0.0000 0.0000 'International Tables Vol C Tables 4.2.6.8 and 6.1.1.4'
N N 0.0061 0.0033 'International Tables Vol C Tables 4.2.6.8 and 6.1.1.4'
O O 0.0106 0.0060 'International Tables Vol C Tables 4.2.6.8 and 6.1.1.4'
Cl Cl 0.1484 0.1585 'International Tables Vol C Tables 4.2.6.8 and 6.1.1.4'
Cu Cu 0.3201 1.2651 'International Tables Vol C Tables 4.2.6.8 and 6.1.1.4'

loop_
_geom_angle_atom_site_label_1
_geom_angle_atom_site_label_2
_geom_angle_atom_site_label_3
_geom_angle
Cl4 Cu1 Cl5 90.76(5)
Cl4 Cu1 Cl2 163.99(4)
Cl5 Cu1 Cl2 89.25(6)
Cl4 Cu1 Cl3 88.00(5)
Cl5 Cu1 Cl3 166.33(4)
Cl2 Cu1 Cl3 88.23(6)
Cl4 Cu1 Cl1 100.37(5)
Cl5 Cu1 Cl1 94.53(5)
Cl2 Cu1 Cl1 95.59(5)
Cl3 Cu1 Cl1 99.08(5)
C5 N3 C4 111.4(3)
C6 N2 C2 113.8(3)
C6 N2 C3 108.7(3)
C2 N2 C3 110.0(3)
N3 C5 C6 111.0(3)
N2 C6 C5 110.3(3)
N2 C2 C1 115.7(3)
C4 C3 N2 110.6(3)
N3 C4 C3 110.5(3)
N1 C1 C2 113.8(3)

loop_
_geom_bond_atom_site_label_1
_geom_bond_atom_site_label_2
_geom_bond_distance
Cu1 Cl4 2.2808(13)
Cu1 Cl5 2.3064(15)
Cu1 Cl2 2.3332(13)
Cu1 Cl3 2.3420(15)
Cu1 Cl1 2.5639(15)
N3 C5 1.490(5)
N3 C4 1.497(5)
N2 C6 1.501(5)
N2 C2 1.504(5)
N2 C3 1.511(5)
C5 C6 1.518(6)
N1 C1 1.489(5)
C2 C1 1.508(5)
C3 C4 1.506(6)

loop_
_geom_hbond_atom_site_label_D
_geom_hbond_atom_site_label_H
_geom_hbond_atom_site_label_A
_geom_hbond_distance_DH
_geom_hbond_distance_HA
_geom_hbond_distance_DA
_geom_hbond_angle_DHA
_geom_hbond_site_symmetry_A
N3 H3A Cl5 0.89 2.65 3.304(4) 131.5 1_565
N3 H3A Cl1 0.89 2.60 3.303(4) 136.3 1_565
N3 H3B Cl5 0.89 2.44 3.186(3) 142.3 2_655
N3 H3B Cl4 0.89 2.57 3.272(4) 136.3 2_655
N2 H2A Cl2 0.98 2.77 3.486(4) 130.6 2
N2 H2A Cl3 0.98 2.23 3.111(3) 148.8 2
N1 H1A O1 0.89 2.02 2.778(5) 142.2 1_455
N1 H1B Cl3 0.89 2.30 3.184(4) 173.6 4_576
N1 H1C Cl2 0.89 2.38 3.195(4) 151.7 2
N1 H1C Cl3 0.89 2.74 3.372(4) 129.1 2
O1 H1H Cl4 0.85 2.47 3.181(4) 142.1 2_645
O2 H2F Cl4 0.85 2.60 3.452(4) 178.6 1_545
O2 H2G Cl1 0.85 2.38 3.233(4) 179.7 .

loop_
_geom_torsion_atom_site_label_1
_geom_torsion_atom_site_label_2
_geom_torsion_atom_site_label_3
_geom_torsion_atom_site_label_4
_geom_torsion
C4 N3 C5 C6 -55.3(4)
C2 N2 C6 C5 177.8(3)
C3 N2 C6 C5 -59.2(4)
N3 C5 C6 N2 57.6(4)
C6 N2 C2 C1 -68.0(4)
C3 N2 C2 C1 169.7(3)
C6 N2 C3 C4 59.8(4)
C2 N2 C3 C4 -175.0(3)
C5 N3 C4 C3 55.4(4)
N2 C3 C4 N3 -57.9(4)
N2 C2 C1 N1 -66.7(4)
